data_4078396
loop_
_publ_author_name
'Lei, Xinjian'
'Shang, Maoyu'
'Fehlner, Thomas P.'

_publ_section_title
;
 Reactions of the Cobaltaborane 2,4-{(\h5-C5Me5)Co}2B3H7with Metal
 Fragments. Synthesis and Characterization
 ofnido-1-{(\h5-C5Me5)Co}-2-{(CO)3Fe}B3H7andarachno-(\h5-C5Me5)(CO)CoB3H7
;
_journal_issue 8
_journal_name_full Organometallics
_journal_page_first 1558
_journal_paper_doi 10.1021/om980010x
_journal_volume 17
_journal_year 1998
_chemical_formula_sum 'C13 H22 B3 Co Fe O3'
_chemical_formula_weight 373.52
_chemical_name_systematic
; 
(Me5Cp)Co(B3H7)Fe(CO)3 
;
_space_group_IT_number 15
_symmetry_cell_setting triclinic
_symmetry_space_group_name_Hall '-C 2yc'
_symmetry_space_group_name_H-M 'C 1 2/c 1'
_atom_sites_solution_hydrogens difmap
_atom_sites_solution_primary direct
_atom_sites_solution_secondary difmap
_audit_creation_method SHELXL
_cell_angle_alpha 90.00
_cell_angle_beta 120.803(13)
_cell_angle_gamma 90.00
_cell_formula_units_Z 8
_cell_length_a 29.204(3)
_cell_length_b 8.5268(6)
_cell_length_c 15.905(3)
_cell_measurement_reflns_used 25
_cell_measurement_temperature 293(2)
_cell_measurement_theta_max 16
_cell_measurement_theta_min 15
_cell_volume 3401.9(9)
_computing_cell_refinement 'CAD4 (Enraf-Nonius, 1977)'
_computing_data_collection 'CAD4 (Enraf-Nonius, 1977)'
_computing_data_reduction 'SDP_Package (Enraf-Nonius, 1985)'
_computing_molecular_graphics 'ORTEP-III (Burnett & Johnson, 1996)'
_computing_publication_material 'SHELXTL-V5 (Siemens, 1994)'
_computing_structure_refinement 'SHELXL-93 (Sheldrick, 1993)'
_computing_structure_solution 'SHELXS-86 (Sheldrick, 1990)'
_diffrn_ambient_temperature 293(2)
_diffrn_measurement_device 'Enraf-Nonius CAD4'
_diffrn_measurement_method \q/2\q
_diffrn_radiation_monochromator graphite
_diffrn_radiation_source 'fine-focus sealed tube'
_diffrn_radiation_type MoK\a
_diffrn_radiation_wavelength 0.71073
_diffrn_reflns_av_R_equivalents 0.0140
_diffrn_reflns_av_sigmaI/netI 0.0168
_diffrn_reflns_limit_h_max 31
_diffrn_reflns_limit_h_min -34
_diffrn_reflns_limit_k_max 10
_diffrn_reflns_limit_k_min -9
_diffrn_reflns_limit_l_max 15
_diffrn_reflns_limit_l_min -18
_diffrn_reflns_number 5949
_diffrn_reflns_theta_max 24.98
_diffrn_reflns_theta_min 2.52
_diffrn_standards_decay_% -5.6
_diffrn_standards_interval_count 200
_diffrn_standards_interval_time 120
_diffrn_standards_number 3
_exptl_absorpt_coefficient_mu 1.830
_exptl_absorpt_correction_T_max 0.9994
_exptl_absorpt_correction_T_min 0.8160
_exptl_absorpt_correction_type empirical
_exptl_crystal_colour black
_exptl_crystal_density_diffrn 1.459
_exptl_crystal_density_meas ?
_exptl_crystal_description plate-like
_exptl_crystal_F_000 1536
_exptl_crystal_size_max 0.38
_exptl_crystal_size_mid 0.28
_exptl_crystal_size_min 0.15
_refine_diff_density_max 0.254
_refine_diff_density_min -0.202
_refine_diff_density_rms 0.053
_refine_ls_extinction_coef 0.00036(8)
_refine_ls_extinction_expression Fc^*^=kFc[1+0.001xFc^2^\l^3^/sin(2\q)]^-1/4^
_refine_ls_extinction_method SHELXL
_refine_ls_goodness_of_fit_all 1.090
_refine_ls_goodness_of_fit_obs 1.093
_refine_ls_hydrogen_treatment refall
_refine_ls_matrix_type full
_refine_ls_number_parameters 279
_refine_ls_number_reflns 2974
_refine_ls_number_restraints 0
_refine_ls_restrained_S_all 1.090
_refine_ls_restrained_S_obs 1.093
_refine_ls_R_factor_all 0.0258
_refine_ls_R_factor_obs 0.0229
_refine_ls_shift/esd_max -0.035
_refine_ls_shift/esd_mean 0.002
_refine_ls_structure_factor_coef Fsqd
_refine_ls_weighting_details 'w=1/[\s^2^(Fo^2^)+(0.0337P)^2^+1.9050P] where P=(Fo^2^+2Fc^2^)/3'
_refine_ls_weighting_scheme calc
_refine_ls_wR_factor_all 0.0651
_refine_ls_wR_factor_obs 0.0625
_reflns_number_observed 2750
_reflns_number_total 2974
_reflns_observed_criterion >2sigma(I)
_cod_data_source_file om980010x.cif
_cod_data_source_block f9711
_cod_depositor_comments
;
The following automatic conversions were performed:

'_exptl_crystal_density_meas' value 'not measured' was changed to '?'
- the value is perceived as not measured.

Automatic conversion script
Id: cif_fix_values 3008 2015-01-20 13:52:24Z robertas 

The following automatic conversions were performed:

'_refine_ls_weighting_scheme' value 'calc
w=1/[\s^2^(Fo^2^)+(0.0337P)^2^+1.9050P] where P=(Fo^2^+2Fc^2^)/3' was
changed to 'calc'. New tag '_refine_ls_weighting_details' was
created. The value of the new tag was set to
'w=1/[\s^2^(Fo^2^)+(0.0337P)^2^+1.9050P] where P=(Fo^2^+2Fc^2^)/3'.

Automatic conversion script
Id: cif_fix_values 3143 2015-03-26 13:38:13Z robertas 
;
_cod_original_cell_volume 3401.9(8)
_cod_original_sg_symbol_H-M 'P -1'
_cod_database_code 4078396

loop_
_symmetry_equiv_pos_as_xyz
'x, y, z'
'-x, y, -z+1/2'
'x+1/2, y+1/2, z'
'-x+1/2, y+1/2, -z+1/2'
'-x, -y, -z'
'x, -y, z-1/2'
'-x+1/2, -y+1/2, -z'
'x+1/2, -y+1/2, z-1/2'

loop_
_atom_site_aniso_label
_atom_site_aniso_U_11
_atom_site_aniso_U_22
_atom_site_aniso_U_33
_atom_site_aniso_U_23
_atom_site_aniso_U_13
_atom_site_aniso_U_12
Co 0.03381(15) 0.03476(15) 0.0382(2) -0.00159(10) 0.01625(11) 0.00163(9)
Fe 0.0469(2) 0.0486(2) 0.0511(2) 0.00162(13) 0.02769(15) -0.00132(12)
C1 0.0391(10) 0.0416(10) 0.0500(11) -0.0061(9) 0.0222(9) 0.0036(8)
C2 0.0359(10) 0.0485(11) 0.0506(11) -0.0090(9) 0.0218(9) -0.0029(8)
C3 0.0476(11) 0.0411(10) 0.0556(12) -0.0007(9) 0.0312(10) -0.0018(8)
C4 0.0415(10) 0.0561(11) 0.0401(10) 0.0017(9) 0.0210(9) 0.0018(9)
C5 0.0402(10) 0.0466(10) 0.0448(10) -0.0111(9) 0.0224(9) -0.0046(8)
C6 0.060(2) 0.0513(14) 0.082(2) 0.0063(13) 0.0329(14) 0.0181(12)
C7 0.0389(12) 0.079(2) 0.068(2) -0.0200(15) 0.0183(12) -0.0104(12)
C8 0.083(2) 0.0441(13) 0.095(2) 0.0038(13) 0.056(2) -0.0052(13)
C9 0.0562(15) 0.097(2) 0.0476(13) 0.0201(14) 0.0212(12) 0.0111(15)
C10 0.060(2) 0.067(2) 0.069(2) -0.0291(14) 0.0332(14) -0.0188(13)
C11 0.0612(14) 0.0635(14) 0.062(2) 0.0017(11) 0.0319(13) 0.0025(11)
O11 0.0780(13) 0.111(2) 0.0567(12) -0.0030(11) 0.0197(10) 0.0022(12)
C12 0.069(2) 0.072(2) 0.068(2) 0.0031(13) 0.0429(14) -0.0077(13)
O12 0.110(2) 0.125(2) 0.121(2) 0.0007(15) 0.089(2) -0.0245(15)
C13 0.0625(15) 0.0578(15) 0.076(2) 0.0018(12) 0.0307(13) -0.0004(12)
O13 0.111(2) 0.0544(12) 0.141(2) 0.0065(12) 0.060(2) 0.0166(12)
B1 0.0513(13) 0.0414(12) 0.0562(14) 0.0026(10) 0.0277(12) 0.0067(10)
B2 0.0535(14) 0.0474(13) 0.0533(14) -0.0110(11) 0.0271(12) -0.0036(11)
B3 0.0503(13) 0.0569(14) 0.0411(12) 0.0006(11) 0.0163(11) 0.0029(11)

loop_
_atom_site_label
_atom_site_type_symbol
_atom_site_fract_x
_atom_site_fract_y
_atom_site_fract_z
_atom_site_U_iso_or_equiv
_atom_site_thermal_displace_type
_atom_site_occupancy
_atom_site_calc_flag
Co Co 0.638613(9) 0.84975(3) 0.55585(2) 0.03658(10) Uani 1 d
Fe Fe 0.573810(12) 0.74318(3) 0.59446(2) 0.04765(11) Uani 1 d
C1 C 0.68860(8) 0.7075(2) 0.53024(15) 0.0439(4) Uani 1 d
C2 C 0.70930(8) 0.8613(2) 0.5575(2) 0.0452(5) Uani 1 d
C3 C 0.67123(8) 0.9674(2) 0.4862(2) 0.0459(4) Uani 1 d
C4 C 0.62712(8) 0.8794(3) 0.41571(14) 0.0458(4) Uani 1 d
C5 C 0.63810(8) 0.7185(2) 0.44256(14) 0.0436(4) Uani 1 d
C6 C 0.71790(12) 0.5603(3) 0.5808(2) 0.0661(7) Uani 1 d
H6A H 0.6965(17) 0.4814(54) 0.5617(30) 0.133(16) Uiso 1 d
H6B H 0.7342(15) 0.5659(44) 0.6512(30) 0.114(12) Uiso 1 d
H6C H 0.7487(16) 0.5462(44) 0.5779(26) 0.115(12) Uiso 1 d
C7 C 0.76345(10) 0.9013(4) 0.6421(2) 0.0659(7) Uani 1 d
H7A H 0.7643(12) 1.0032(42) 0.6528(22) 0.089(10) Uiso 1 d
H7B H 0.7892(15) 0.8768(40) 0.6283(25) 0.102(11) Uiso 1 d
H7C H 0.7700(15) 0.8475(43) 0.6963(29) 0.109(13) Uiso 1 d
C8 C 0.67822(14) 1.1412(3) 0.4832(3) 0.0690(7) Uani 1 d
H8A H 0.7022(13) 1.1869(39) 0.5423(24) 0.086(10) Uiso 1 d
H8B H 0.6460(13) 1.1894(36) 0.4579(22) 0.081(9) Uiso 1 d
H8C H 0.6888(13) 1.1673(40) 0.4395(26) 0.102(11) Uiso 1 d
C9 C 0.57960(11) 0.9445(4) 0.3257(2) 0.0694(7) Uani 1 d
H9A H 0.5668(16) 1.0432(53) 0.3366(28) 0.131(15) Uiso 1 d
H9B H 0.5487(15) 0.8771(44) 0.3063(26) 0.114(12) Uiso 1 d
H9C H 0.5859(14) 0.9538(41) 0.2791(26) 0.105(11) Uiso 1 d
C10 C 0.60520(11) 0.5825(4) 0.3817(2) 0.0656(7) Uani 1 d
H10A H 0.6077(13) 0.4969(43) 0.4200(24) 0.094(11) Uiso 1 d
H10B H 0.6191(13) 0.5437(39) 0.3473(24) 0.098(11) Uiso 1 d
H10C H 0.5661(13) 0.6073(35) 0.3422(21) 0.081(8) Uiso 1 d
C11 C 0.52867(10) 0.7312(3) 0.4667(2) 0.0619(6) Uani 1 d
O11 O 0.49825(9) 0.7230(3) 0.38562(15) 0.0888(6) Uani 1 d
C12 C 0.52766(11) 0.6960(3) 0.6340(2) 0.0664(6) Uani 1 d
O12 O 0.49745(10) 0.6651(3) 0.6553(2) 0.1044(8) Uani 1 d
C13 C 0.59954(11) 0.5524(3) 0.5997(2) 0.0677(6) Uani 1 d
O13 O 0.61510(10) 0.4298(2) 0.6030(2) 0.1040(7) Uani 1 d
B1 B 0.58500(10) 0.9910(3) 0.5602(2) 0.0495(5) Uani 1 d
B2 B 0.65304(10) 1.0123(3) 0.6550(2) 0.0515(6) Uani 1 d
B3 B 0.65887(11) 0.8147(3) 0.6950(2) 0.0527(6) Uani 1 d
H1 H 0.5557(10) 0.9288(30) 0.5907(17) 0.067(7) Uiso 1 d
H2 H 0.6120(11) 1.0761(34) 0.6367(20) 0.082(8) Uiso 1 d
H3 H 0.5603(9) 1.0637(28) 0.5052(17) 0.059(6) Uiso 1 d
H4 H 0.6619(11) 0.9543(34) 0.7337(20) 0.082(8) Uiso 1 d
H5 H 0.6810(9) 1.1019(30) 0.6704(17) 0.060(6) Uiso 1 d
H6 H 0.6217(10) 0.7687(28) 0.7108(19) 0.073(8) Uiso 1 d
H7 H 0.6941(12) 0.7523(32) 0.7456(21) 0.080(8) Uiso 1 d

loop_
_atom_type_symbol
_atom_type_description
_atom_type_scat_dispersion_real
_atom_type_scat_dispersion_imag
_atom_type_scat_source
C C 0.0033 0.0016 'International Tables Vol C Tables 4.2.6.8 and 6.1.1.4'
H H 0.0000 0.0000 'International Tables Vol C Tables 4.2.6.8 and 6.1.1.4'
B B 0.0013 0.0007 'International Tables Vol C Tables 4.2.6.8 and 6.1.1.4'
O O 0.0106 0.0060 'International Tables Vol C Tables 4.2.6.8 and 6.1.1.4'
Fe Fe 0.3463 0.8444 'International Tables Vol C Tables 4.2.6.8 and 6.1.1.4'
Co Co 0.3494 0.9721 'International Tables Vol C Tables 4.2.6.8 and 6.1.1.4'

loop_
_geom_angle_atom_site_label_1
_geom_angle_atom_site_label_2
_geom_angle_atom_site_label_3
_geom_angle
B2 Co B3 53.13(11)
B2 Co B1 53.27(11)
B3 Co B1 81.07(11)
B2 Co C2 98.87(9)
B3 Co C2 105.53(10)
B1 Co C2 140.23(9)
B2 Co C3 96.85(10)
B3 Co C3 135.53(10)
B1 Co C3 108.14(9)
C2 Co C3 40.77(8)
B2 Co C1 132.61(9)
B3 Co C1 106.78(10)
B1 Co C1 172.03(9)
C2 Co C1 39.92(8)
C3 Co C1 67.40(8)
B2 Co C4 128.13(10)
B3 Co C4 172.96(9)
B1 Co C4 105.20(9)
C2 Co C4 67.62(8)
C3 Co C4 39.87(8)
C1 Co C4 67.04(8)
B2 Co C5 163.09(10)
B3 Co C5 137.16(10)
B1 Co C5 133.06(10)
C2 Co C5 66.70(8)
C3 Co C5 66.56(8)
C1 Co C5 39.51(8)
C4 Co C5 39.57(8)
B2 Co Fe 86.36(8)
B3 Co Fe 59.64(8)
B1 Co Fe 59.72(7)
C2 Co Fe 156.54(6)
C3 Co Fe 161.69(6)
C1 Co Fe 122.73(6)
C4 Co Fe 126.16(6)
C5 Co Fe 110.41(6)
C11 Fe C13 92.85(12)
C11 Fe C12 97.88(12)
C13 Fe C12 98.83(13)
C11 Fe B3 137.40(11)
C13 Fe B3 85.88(11)
C12 Fe B3 124.44(11)
C11 Fe B1 83.76(11)
C13 Fe B1 139.64(11)
C12 Fe B1 121.50(11)
B3 Fe B1 70.83(10)
C11 Fe Co 87.16(8)
C13 Fe Co 89.35(9)
C12 Fe Co 170.12(9)
B3 Fe Co 50.27(7)
B1 Fe Co 50.37(6)
C11 Fe H1 88.7(8)
C13 Fe H1 173.9(9)
C12 Fe H1 86.8(9)
B3 Fe H1 89.0(8)
B1 Fe H1 34.7(8)
Co Fe H1 84.8(9)
C11 Fe H6 172.0(9)
C13 Fe H6 88.4(8)
C12 Fe H6 89.7(9)
B3 Fe H6 34.8(9)
B1 Fe H6 90.2(9)
Co Fe H6 85.0(9)
H1 Fe H6 89.2(12)
C2 C1 C5 107.8(2)
C2 C1 C6 125.0(2)
C5 C1 C6 126.9(2)
C2 C1 Co 68.59(11)
C5 C1 Co 71.11(11)
C6 C1 Co 130.1(2)
C1 C2 C3 107.8(2)
C1 C2 C7 125.0(2)
C3 C2 C7 127.0(2)
C1 C2 Co 71.49(11)
C3 C2 Co 69.63(11)
C7 C2 Co 127.8(2)
C4 C3 C2 108.4(2)
C4 C3 C8 125.6(2)
C2 C3 C8 125.9(2)
C4 C3 Co 71.53(11)
C2 C3 Co 69.61(11)
C8 C3 Co 127.5(2)
C3 C4 C5 107.4(2)
C3 C4 C9 125.7(2)
C5 C4 C9 126.8(2)
C3 C4 Co 68.60(11)
C5 C4 Co 71.05(11)
C9 C4 Co 128.8(2)
C1 C5 C4 108.6(2)
C1 C5 C10 125.6(2)
C4 C5 C10 125.4(2)
C1 C5 Co 69.38(11)
C4 C5 Co 69.38(11)
C10 C5 Co 132.9(2)
C1 C6 H6A 110.7(28)
C1 C6 H6B 112.8(22)
H6A C6 H6B 106.6(34)
C1 C6 H6C 112.4(24)
H6A C6 H6C 115.3(36)
H6B C6 H6C 98.5(29)
C2 C7 H7A 107.9(20)
C2 C7 H7B 110.7(22)
H7A C7 H7B 109.2(29)
C2 C7 H7C 110.5(24)
H7A C7 H7C 110.0(31)
H7B C7 H7C 108.5(31)
C3 C8 H8A 115.4(21)
C3 C8 H8B 109.5(20)
H8A C8 H8B 109.4(27)
C3 C8 H8C 111.5(22)
H8A C8 H8C 107.1(29)
H8B C8 H8C 103.2(28)
C4 C9 H9A 113.7(23)
C4 C9 H9B 109.7(21)
H9A C9 H9B 100.9(30)
C4 C9 H9C 110.9(23)
H9A C9 H9C 110.4(33)
H9B C9 H9C 110.8(32)
C5 C10 H10A 112.1(20)
C5 C10 H10B 109.9(21)
H10A C10 H10B 101.6(28)
C5 C10 H10C 112.9(17)
H10A C10 H10C 104.9(26)
H10B C10 H10C 114.9(26)
O11 C11 Fe 177.4(2)
O12 C12 Fe 177.5(3)
O13 C13 Fe 178.7(3)
B2 B1 Co 62.53(11)
B2 B1 Fe 97.36(14)
Co B1 Fe 69.91(7)
B2 B1 H1 112.9(11)
Co B1 H1 116.4(11)
Fe B1 H1 47.0(11)
B2 B1 H2 42.6(13)
Co B1 H2 105.1(13)
Fe B1 H2 113.4(13)
H1 B1 H2 94.7(16)
B2 B1 H3 131.3(14)
Co B1 H3 124.1(13)
Fe B1 H3 131.1(14)
H1 B1 H3 105.1(17)
H2 B1 H3 107.1(18)
B3 B2 B1 93.9(2)
B3 B2 Co 64.12(11)
B1 B2 Co 64.20(11)
B3 B2 H2 114.5(14)
B1 B2 H2 45.9(13)
Co B2 H2 110.1(14)
B3 B2 H4 48.0(13)
B1 B2 H4 112.2(13)
Co B2 H4 112.0(14)
H2 B2 H4 95.3(18)
B3 B2 H5 133.2(13)
B1 B2 H5 131.8(13)
Co B2 H5 121.2(13)
H2 B2 H5 106.5(18)
H4 B2 H5 108.4(18)
B2 B3 Co 62.74(11)
B2 B3 Fe 97.72(14)
Co B3 Fe 70.09(8)
B2 B3 H4 44.4(12)
Co B3 H4 107.0(12)
Fe B3 H4 111.3(12)
B2 B3 H6 114.9(11)
Co B3 H6 117.3(12)
Fe B3 H6 47.4(12)
H4 B3 H6 92.7(16)
B2 B3 H7 128.3(15)
Co B3 H7 122.2(16)
Fe B3 H7 133.6(15)
H4 B3 H7 106.8(19)
H6 B3 H7 106.4(19)

loop_
_geom_bond_atom_site_label_1
_geom_bond_atom_site_label_2
_geom_bond_distance
Co B2 1.975(2)
Co B3 1.999(3)
Co B1 2.005(2)
Co C2 2.054(2)
Co C3 2.054(2)
Co C1 2.092(2)
Co C4 2.093(2)
Co C5 2.115(2)
Co Fe 2.4443(4)
Fe C11 1.770(3)
Fe C13 1.776(3)
Fe C12 1.800(3)
Fe B3 2.243(3)
Fe B1 2.248(3)
Fe H1 1.66(3)
Fe H6 1.67(3)
C1 C2 1.416(3)
C1 C5 1.422(3)
C1 C6 1.500(3)
C2 C3 1.431(3)
C2 C7 1.499(3)
C3 C4 1.414(3)
C3 C8 1.500(3)
C4 C5 1.424(3)
C4 C9 1.500(3)
C5 C10 1.500(3)
C6 H6A 0.86(5)
C6 H6B 0.97(4)
C6 H6C 0.93(4)
C7 H7A 0.88(3)
C7 H7B 0.91(4)
C7 H7C 0.91(4)
C8 H8A 0.92(3)
C8 H8B 0.91(3)
C8 H8C 0.92(4)
C9 H9A 0.97(4)
C9 H9B 0.98(4)
C9 H9C 0.86(4)
C10 H10A 0.93(4)
C10 H10B 0.90(3)
C10 H10C 1.01(3)
C11 O11 1.134(3)
C12 O12 1.127(3)
C13 O13 1.131(3)
B1 B2 1.785(4)
B1 H1 1.29(2)
B1 H2 1.28(3)
B1 H3 1.01(2)
B2 B3 1.778(4)
B2 H2 1.21(3)
B2 H4 1.24(3)
B2 H5 1.05(3)
B3 H4 1.32(3)
B3 H6 1.29(3)
B3 H7 1.07(3)

loop_
_geom_torsion_atom_site_label_1
_geom_torsion_atom_site_label_2
_geom_torsion_atom_site_label_3
_geom_torsion_atom_site_label_4
_geom_torsion
B2 Co Fe C11 133.20(11)
B3 Co Fe C11 -178.06(12)
B1 Co Fe C11 84.25(12)
C2 Co Fe C11 -122.8(2)
C3 Co Fe C11 32.4(2)
C1 Co Fe C11 -86.85(11)
C4 Co Fe C11 -2.84(11)
C5 Co Fe C11 -44.53(10)
B2 Co Fe C13 -133.92(12)
B3 Co Fe C13 -85.18(13)
B1 Co Fe C13 177.13(13)
C2 Co Fe C13 -30.0(2)
C3 Co Fe C13 125.2(2)
C1 Co Fe C13 6.03(11)
C4 Co Fe C13 90.04(11)
C5 Co Fe C13 48.35(11)
B2 Co Fe C12 12.2(5)
B3 Co Fe C12 60.9(5)
B1 Co Fe C12 -36.8(5)
C2 Co Fe C12 116.1(5)
C3 Co Fe C12 -88.7(5)
C1 Co Fe C12 152.1(5)
C4 Co Fe C12 -123.9(5)
C5 Co Fe C12 -165.6(5)
B2 Co Fe B3 -48.74(12)
B3 Co Fe B3 0.0
B1 Co Fe B3 -97.69(13)
C2 Co Fe B3 55.2(2)
C3 Co Fe B3 -149.6(2)
C1 Co Fe B3 91.22(11)
C4 Co Fe B3 175.22(12)
C5 Co Fe B3 133.53(11)
B2 Co Fe B1 48.95(12)
B3 Co Fe B1 97.69(13)
B1 Co Fe B1 0.0
C2 Co Fe B1 152.9(2)
C3 Co Fe B1 -51.9(2)
C1 Co Fe B1 -171.09(11)
C4 Co Fe B1 -87.09(11)
C5 Co Fe B1 -128.78(11)
B2 Co C1 C2 -39.4(2)
B3 Co C1 C2 -94.33(14)
B1 Co C1 C2 95.9(7)
C2 Co C1 C2 0.0
C3 Co C1 C2 38.66(12)
C4 Co C1 C2 82.07(13)
C5 Co C1 C2 118.7(2)
Fe Co C1 C2 -158.62(10)
B2 Co C1 C5 -158.09(14)
B3 Co C1 C5 146.94(13)
B1 Co C1 C5 -22.9(7)
C2 Co C1 C5 -118.7(2)
C3 Co C1 C5 -80.07(13)
C4 Co C1 C5 -36.66(12)
C5 Co C1 C5 0.0
Fe Co C1 C5 82.65(12)
B2 Co C1 C6 79.1(3)
B3 Co C1 C6 24.1(3)
B1 Co C1 C6 -145.7(6)
C2 Co C1 C6 118.4(3)
C3 Co C1 C6 157.1(2)
C4 Co C1 C6 -159.5(2)
C5 Co C1 C6 -122.8(3)
Fe Co C1 C6 -40.2(2)
C5 C1 C2 C3 0.2(2)
C6 C1 C2 C3 174.8(2)
Co C1 C2 C3 -60.43(13)
C5 C1 C2 C7 -175.7(2)
C6 C1 C2 C7 -1.0(4)
Co C1 C2 C7 123.7(2)
C5 C1 C2 Co 60.60(14)
C6 C1 C2 Co -124.7(2)
Co C1 C2 Co 0.0
B2 Co C2 C1 151.81(13)
B3 Co C2 C1 97.75(14)
B1 Co C2 C1 -167.54(15)
C3 Co C2 C1 -118.0(2)
C1 Co C2 C1 0.0
C4 Co C2 C1 -80.49(13)
C5 Co C2 C1 -37.40(12)
Fe Co C2 C1 50.4(2)
B2 Co C2 C3 -90.22(14)
B3 Co C2 C3 -144.29(13)
B1 Co C2 C3 -49.6(2)
C3 Co C2 C3 0.0
C1 Co C2 C3 118.0(2)
C4 Co C2 C3 37.48(12)
C5 Co C2 C3 80.57(13)
Fe Co C2 C3 168.36(12)
B2 Co C2 C7 31.4(2)
B3 Co C2 C7 -22.7(3)
B1 Co C2 C7 72.1(3)
C3 Co C2 C7 121.6(3)
C1 Co C2 C7 -120.4(3)
C4 Co C2 C7 159.1(3)
C5 Co C2 C7 -157.8(3)
Fe Co C2 C7 -70.0(3)
C1 C2 C3 C4 0.3(2)
C7 C2 C3 C4 176.0(2)
Co C2 C3 C4 -61.32(14)
C1 C2 C3 C8 -176.2(2)
C7 C2 C3 C8 -0.5(4)
Co C2 C3 C8 122.2(2)
C1 C2 C3 Co 61.62(14)
C7 C2 C3 Co -122.6(2)
Co C2 C3 Co 0.0
B2 Co C3 C4 -145.72(13)
B3 Co C3 C4 172.04(14)
B1 Co C3 C4 -92.19(14)
C2 Co C3 C4 118.6(2)
C1 Co C3 C4 80.76(13)
C4 Co C3 C4 0.0
C5 Co C3 C4 37.68(12)
Fe Co C3 C4 -46.6(2)
B2 Co C3 C2 95.65(13)
B3 Co C3 C2 53.4(2)
B1 Co C3 C2 149.18(12)
C2 Co C3 C2 0.0
C1 Co C3 C2 -37.87(11)
C4 Co C3 C2 -118.6(2)
C5 Co C3 C2 -80.96(12)
Fe Co C3 C2 -165.19(14)
B2 Co C3 C8 -24.6(3)
B3 Co C3 C8 -66.9(3)
B1 Co C3 C8 28.9(3)
C2 Co C3 C8 -120.3(3)
C1 Co C3 C8 -158.1(3)
C4 Co C3 C8 121.1(3)
C5 Co C3 C8 158.8(3)
Fe Co C3 C8 74.6(3)
C2 C3 C4 C5 -0.6(2)
C8 C3 C4 C5 175.9(2)
Co C3 C4 C5 -60.76(14)
C2 C3 C4 C9 -176.7(2)
C8 C3 C4 C9 -0.1(4)
Co C3 C4 C9 123.2(2)
C2 C3 C4 Co 60.11(14)
C8 C3 C4 Co -123.4(2)
Co C3 C4 Co 0.0
B2 Co C4 C3 45.3(2)
B3 Co C4 C3 -52.3(8)
B1 Co C4 C3 100.25(13)
C2 Co C4 C3 -38.30(12)
C3 Co C4 C3 0.0
C1 Co C4 C3 -81.72(12)
C5 Co C4 C3 -118.3(2)
Fe Co C4 C3 163.59(9)
B2 Co C4 C5 163.64(13)
B3 Co C4 C5 66.0(8)
B1 Co C4 C5 -141.43(13)
C2 Co C4 C5 80.02(12)
C3 Co C4 C5 118.3(2)
C1 Co C4 C5 36.61(11)
C5 Co C4 C5 0.000(1)
Fe Co C4 C5 -78.09(12)
B2 Co C4 C9 -73.9(3)
B3 Co C4 C9 -171.6(7)
B1 Co C4 C9 -19.0(3)
C2 Co C4 C9 -157.5(3)
C3 Co C4 C9 -119.2(3)
C1 Co C4 C9 159.0(3)
C5 Co C4 C9 122.4(3)
Fe Co C4 C9 44.4(3)
C2 C1 C5 C4 -0.6(2)
C6 C1 C5 C4 -175.1(2)
Co C1 C5 C4 58.44(14)
C2 C1 C5 C10 172.3(2)
C6 C1 C5 C10 -2.3(4)
Co C1 C5 C10 -128.7(2)
C2 C1 C5 Co -59.01(13)
C6 C1 C5 Co 126.5(2)
Co C1 C5 Co 0.0
C3 C4 C5 C1 0.8(2)
C9 C4 C5 C1 176.7(2)
Co C4 C5 C1 -58.45(14)
C3 C4 C5 C10 -172.1(2)
C9 C4 C5 C10 3.9(4)
Co C4 C5 C10 128.7(2)
C3 C4 C5 Co 59.20(13)
C9 C4 C5 Co -124.8(2)
Co C4 C5 Co 0.0
B2 Co C5 C1 70.7(4)
B3 Co C5 C1 -50.2(2)
B1 Co C5 C1 175.77(13)
C2 Co C5 C1 37.78(12)
C3 Co C5 C1 82.38(13)
C1 Co C5 C1 0.000(1)
C4 Co C5 C1 120.3(2)
Fe Co C5 C1 -117.10(11)
B2 Co C5 C4 -49.6(4)
B3 Co C5 C4 -170.52(14)
B1 Co C5 C4 55.4(2)
C2 Co C5 C4 -82.55(13)
C3 Co C5 C4 -37.96(12)
C1 Co C5 C4 -120.3(2)
C4 Co C5 C4 0.000(1)
Fe Co C5 C4 122.56(10)
B2 Co C5 C10 -169.4(3)
B3 Co C5 C10 69.7(3)
B1 Co C5 C10 -64.3(3)
C2 Co C5 C10 157.7(3)
C3 Co C5 C10 -157.7(3)
C1 Co C5 C10 119.9(3)
C4 Co C5 C10 -119.7(3)
Fe Co C5 C10 2.8(3)
C13 Fe C11 O11 107.5(55)
C12 Fe C11 O11 8.2(56)
B3 Fe C11 O11 -165.5(55)
B1 Fe C11 O11 -112.8(55)
Co Fe C11 O11 -163.3(55)
C11 Fe C12 O12 9.1(64)
C13 Fe C12 O12 -85.0(64)
B3 Fe C12 O12 -176.1(63)
B1 Fe C12 O12 96.6(64)
Co Fe C12 O12 129.4(61)
C11 Fe C13 O13 -80.1(125)
C12 Fe C13 O13 18.3(125)
B3 Fe C13 O13 142.6(125)
B1 Fe C13 O13 -163.8(124)
Co Fe C13 O13 -167.2(125)
B2 Co B1 B2 0.000(1)
B3 Co B1 B2 50.17(14)
C2 Co B1 B2 -53.4(2)
C3 Co B1 B2 -84.96(13)
C1 Co B1 B2 -139.7(6)
C4 Co B1 B2 -126.56(13)
C5 Co B1 B2 -159.48(13)
Fe Co B1 B2 110.11(13)
B2 Co B1 Fe -110.11(13)
B3 Co B1 Fe -59.95(9)
C2 Co B1 Fe -163.54(11)
C3 Co B1 Fe 164.92(7)
C1 Co B1 Fe 110.2(6)
C4 Co B1 Fe 123.33(7)
C5 Co B1 Fe 90.40(11)
Fe Co B1 Fe 0.0
C11 Fe B1 B2 -148.63(15)
C13 Fe B1 B2 -61.6(2)
C12 Fe B1 B2 115.9(2)
B3 Fe B1 B2 -3.35(13)
Co Fe B1 B2 -57.14(11)
C11 Fe B1 Co -91.48(10)
C13 Fe B1 Co -4.4(2)
C12 Fe B1 Co 173.08(10)
B3 Fe B1 Co 53.80(9)
Co Fe B1 Co 0.0
Co B1 B2 B3 -58.77(12)
Fe B1 B2 B3 4.00(15)
Co B1 B2 Co 0.0
Fe B1 B2 Co 62.77(8)
B3 Co B2 B3 0.000(2)
B1 Co B2 B3 108.5(2)
C2 Co B2 B3 -102.81(13)
C3 Co B2 B3 -143.94(13)
C1 Co B2 B3 -78.5(2)
C4 Co B2 B3 -171.26(12)
C5 Co B2 B3 -133.2(3)
Fe Co B2 B3 54.17(11)
B3 Co B2 B1 -108.5(2)
B1 Co B2 B1 0.0
C2 Co B2 B1 148.67(12)
C3 Co B2 B1 107.55(12)
C1 Co B2 B1 173.00(12)
C4 Co B2 B1 80.22(15)
C5 Co B2 B1 118.3(3)
Fe Co B2 B1 -54.34(11)
B1 B2 B3 Co 58.83(12)
Co B2 B3 Co 0.000(1)
B1 B2 B3 Fe -4.0(2)
Co B2 B3 Fe -62.85(8)
B2 Co B3 B2 0.000(2)
B1 Co B3 B2 -50.29(13)
C2 Co B3 B2 89.52(13)
C3 Co B3 B2 56.6(2)
C1 Co B3 B2 131.13(12)
C4 Co B3 B2 103.0(8)
C5 Co B3 B2 161.82(13)
Fe Co B3 B2 -110.32(13)
B2 Co B3 Fe 110.32(13)
B1 Co B3 Fe 60.03(8)
C2 Co B3 Fe -160.16(6)
C3 Co B3 Fe 166.87(9)
C1 Co B3 Fe -118.55(7)
C4 Co B3 Fe -146.7(8)
C5 Co B3 Fe -87.86(13)
Fe Co B3 Fe 0.0
C11 Fe B3 B2 60.1(2)
C13 Fe B3 B2 149.9(2)
C12 Fe B3 B2 -112.3(2)
B1 Fe B3 B2 3.36(13)
Co Fe B3 B2 57.27(11)
C11 Fe B3 Co 2.9(2)
C13 Fe B3 Co 92.59(11)
C12 Fe B3 Co -169.53(11)
B1 Fe B3 Co -53.91(8)
Co Fe B3 Co 0.0
